data_4082313
loop_
_publ_author_name
'Zhang, Long'
'Li, Hao'
'Weng, Lin-Hong'
'Jin, Guo-Xin'

_publ_section_title
;
 Isomers of Cyclometalated Macrocycles Constructed through Olefinic C--H
 Activation
;
_journal_issue 2
_journal_name_full Organometallics
_journal_page_first 587
_journal_paper_doi 10.1021/om4011559
_journal_volume 33
_journal_year 2014
_chemical_formula_sum 'C22 H24 Cl Ir N2'
_chemical_formula_weight 544.08
_chemical_name_systematic
; 
 ? 
;
_space_group_crystal_system monoclinic
_space_group_IT_number 14
_space_group_name_Hall '-P 2ybc'
_space_group_name_H-M_alt 'P 1 21/c 1'
_symmetry_space_group_name_Hall '-P 2ybc'
_symmetry_space_group_name_H-M 'P 1 21/c 1'
_atom_sites_solution_hydrogens geom
_audit_creation_method SHELXL-2013
_cell_angle_alpha 90
_cell_angle_beta 98.653(5)
_cell_angle_gamma 90
_cell_formula_units_Z 4
_cell_length_a 7.547(3)
_cell_length_b 14.682(6)
_cell_length_c 17.714(7)
_cell_measurement_reflns_used 784
_cell_measurement_temperature 293(2)
_cell_measurement_theta_max 24.054
_cell_measurement_theta_min 2.326
_cell_volume 1940.5(13)
_computing_cell_refinement 'Bruker SMART'
_computing_data_collection 'Bruker SMART'
_computing_data_reduction 'Bruker SHELXTL'
_computing_molecular_graphics 'Bruker SHELXTL'
_computing_publication_material 'Bruker SHELXTL'
_computing_structure_refinement 'SHELXL-2013 (Sheldrick, 2013)'
_computing_structure_solution 'Bruker SHELXTL'
_diffrn_ambient_temperature 293(2)
_diffrn_measured_fraction_theta_full 0.996
_diffrn_measured_fraction_theta_max 0.996
_diffrn_measurement_device_type 'CCD area detector'
_diffrn_measurement_method 'phi and omega scans'
_diffrn_radiation_type MoK\a
_diffrn_radiation_wavelength 0.71073
_diffrn_reflns_av_R_equivalents 0.0544
_diffrn_reflns_av_unetI/netI 0.0821
_diffrn_reflns_Laue_measured_fraction_full 0.996
_diffrn_reflns_Laue_measured_fraction_max 0.996
_diffrn_reflns_limit_h_max 9
_diffrn_reflns_limit_h_min -8
_diffrn_reflns_limit_k_max 15
_diffrn_reflns_limit_k_min -18
_diffrn_reflns_limit_l_max 21
_diffrn_reflns_limit_l_min -21
_diffrn_reflns_number 8588
_diffrn_reflns_point_group_measured_fraction_full 0.996
_diffrn_reflns_point_group_measured_fraction_max 0.996
_diffrn_reflns_theta_full 25.242
_diffrn_reflns_theta_max 26.007
_diffrn_reflns_theta_min 1.810
_exptl_absorpt_coefficient_mu 7.026
_exptl_absorpt_correction_type none
_exptl_crystal_colour orange
_exptl_crystal_density_diffrn 1.862
_exptl_crystal_description block
_exptl_crystal_F_000 1056
_exptl_crystal_size_max 0.110
_exptl_crystal_size_mid 0.070
_exptl_crystal_size_min 0.050
_refine_diff_density_max 1.007
_refine_diff_density_min -1.052
_refine_diff_density_rms 0.129
_refine_ls_extinction_method none
_refine_ls_goodness_of_fit_ref 0.794
_refine_ls_hydrogen_treatment constr
_refine_ls_matrix_type full
_refine_ls_number_parameters 240
_refine_ls_number_reflns 3804
_refine_ls_number_restraints 0
_refine_ls_restrained_S_all 0.794
_refine_ls_R_factor_all 0.0503
_refine_ls_R_factor_gt 0.0305
_refine_ls_shift/su_max 0.002
_refine_ls_shift/su_mean 0.000
_refine_ls_structure_factor_coef Fsqd
_refine_ls_weighting_details
; 
 w=1/[\s^2^(Fo^2^)] 
 where P=(Fo^2^+2Fc^2^)/3 
;
_refine_ls_weighting_scheme calc
_refine_ls_wR_factor_gt 0.0402
_refine_ls_wR_factor_ref 0.0430
_reflns_Friedel_coverage 0.000
_reflns_number_gt 2730
_reflns_number_total 3804
_reflns_threshold_expression 'I > 2\s(I)'
_cod_data_source_file om4011559_si_001.cif
_cod_data_source_block Complex_1c
_cod_database_code 4082313
_shelx_space_group_comment
; 
The symmetry employed for this shelxl refinement is uniquely defined 
by the following loop, which should always be used as a source of 
symmetry information in preference to the above space-group names. 
They are only intended as comments. 
;
_shelx_estimated_absorpt_t_min 0.512
_shelx_estimated_absorpt_t_max 0.720
_shelxl_version_number 2013-2

loop_
_space_group_symop_operation_xyz
'x, y, z'
'-x, y+1/2, -z+1/2'
'-x, -y, -z'
'x, -y-1/2, z-1/2'

loop_
_atom_site_label
_atom_site_type_symbol
_atom_site_fract_x
_atom_site_fract_y
_atom_site_fract_z
_atom_site_U_iso_or_equiv
_atom_site_adp_type
_atom_site_occupancy
_atom_site_site_symmetry_order
_atom_site_calc_flag
_atom_site_refinement_flags_posn
_atom_site_refinement_flags_adp
Ir1 Ir 0.35128(3) 0.18953(2) 0.76922(2) 0.03168(7) Uani 1 1 d . .
Cl1 Cl 0.06415(17) 0.25776(10) 0.77178(8) 0.0469(4) Uani 1 1 d . .
N1 N 0.2741(5) 0.0909(3) 0.8423(2) 0.0342(11) Uani 1 1 d . .
N2 N 0.2493(7) 0.0324(4) 0.5714(3) 0.0583(15) Uani 1 1 d . .
C1 C 0.2929(8) 0.0960(4) 0.9186(3) 0.0515(17) Uani 1 1 d . .
H1 H 0.3490 0.1472 0.9422 0.062 Uiso 1 1 calc R U
C2 C 0.2351(8) 0.0312(4) 0.9632(3) 0.0521(17) Uani 1 1 d . .
H2 H 0.2516 0.0379 1.0160 0.063 Uiso 1 1 calc R U
C3 C 0.1511(8) -0.0449(4) 0.9293(3) 0.0500(17) Uani 1 1 d . .
H3 H 0.1127 -0.0912 0.9589 0.060 Uiso 1 1 calc R U
C4 C 0.1252(7) -0.0514(4) 0.8513(3) 0.0439(15) Uani 1 1 d . .
H4 H 0.0649 -0.1014 0.8276 0.053 Uiso 1 1 calc R U
C5 C 0.1891(7) 0.0168(4) 0.8071(3) 0.0330(13) Uani 1 1 d . .
C6 C 0.1701(7) 0.0200(4) 0.7260(3) 0.0380(14) Uani 1 1 d . .
H6 H 0.1189 -0.0278 0.6958 0.046 Uiso 1 1 calc R U
C7 C 0.2290(6) 0.0944(4) 0.6957(3) 0.0326(13) Uani 1 1 d . .
C8 C 0.2009(7) 0.1035(4) 0.6113(3) 0.0416(15) Uani 1 1 d . .
C9 C 0.1252(7) 0.1824(5) 0.5778(3) 0.0474(15) Uani 1 1 d . .
H9 H 0.0956 0.2305 0.6077 0.057 Uiso 1 1 calc R U
C10 C 0.0946(8) 0.1882(5) 0.4996(4) 0.0619(18) Uani 1 1 d . .
H10 H 0.0423 0.2400 0.4756 0.074 Uiso 1 1 calc R U
C11 C 0.1429(9) 0.1158(6) 0.4573(4) 0.072(2) Uani 1 1 d . .
H11 H 0.1252 0.1179 0.4043 0.086 Uiso 1 1 calc R U
C12 C 0.2163(9) 0.0421(6) 0.4951(4) 0.073(2) Uani 1 1 d . .
H12 H 0.2468 -0.0063 0.4658 0.087 Uiso 1 1 calc R U
C13 C 0.6366(6) 0.1888(4) 0.8015(3) 0.0371(13) Uani 1 1 d . .
C14 C 0.5956(6) 0.2054(4) 0.7217(3) 0.0375(14) Uani 1 1 d . .
C15 C 0.4942(7) 0.2892(4) 0.7123(3) 0.0416(15) Uani 1 1 d . .
C16 C 0.4912(7) 0.3250(4) 0.7862(3) 0.0399(15) Uani 1 1 d . .
C17 C 0.5775(7) 0.2661(4) 0.8406(3) 0.0349(14) Uani 1 1 d . .
C18 C 0.7470(7) 0.1115(4) 0.8387(3) 0.0538(17) Uani 1 1 d . .
H18A H 0.7598 0.0657 0.8012 0.081 Uiso 1 1 calc R U
H18B H 0.6886 0.0857 0.8782 0.081 Uiso 1 1 calc R U
H18C H 0.8633 0.1337 0.8604 0.081 Uiso 1 1 calc R U
C19 C 0.6572(7) 0.1514(4) 0.6590(3) 0.0545(18) Uani 1 1 d . .
H19A H 0.6850 0.0904 0.6764 0.082 Uiso 1 1 calc R U
H19B H 0.7623 0.1792 0.6446 0.082 Uiso 1 1 calc R U
H19C H 0.5640 0.1499 0.6157 0.082 Uiso 1 1 calc R U
C20 C 0.4334(7) 0.3382(4) 0.6385(3) 0.062(2) Uani 1 1 d . .
H20A H 0.3116 0.3578 0.6370 0.093 Uiso 1 1 calc R U
H20B H 0.4412 0.2980 0.5964 0.093 Uiso 1 1 calc R U
H20C H 0.5086 0.3903 0.6349 0.093 Uiso 1 1 calc R U
C21 C 0.4083(7) 0.4144(4) 0.8004(3) 0.0575(18) Uani 1 1 d . .
H21A H 0.4145 0.4236 0.8544 0.086 Uiso 1 1 calc R U
H21B H 0.2851 0.4146 0.7767 0.086 Uiso 1 1 calc R U
H21C H 0.4717 0.4624 0.7792 0.086 Uiso 1 1 calc R U
C22 C 0.6136(7) 0.2828(4) 0.9250(3) 0.0566(18) Uani 1 1 d . .
H22A H 0.6928 0.3340 0.9354 0.085 Uiso 1 1 calc R U
H22B H 0.6683 0.2298 0.9503 0.085 Uiso 1 1 calc R U
H22C H 0.5028 0.2954 0.9434 0.085 Uiso 1 1 calc R U

loop_
_atom_site_aniso_label
_atom_site_aniso_U_11
_atom_site_aniso_U_22
_atom_site_aniso_U_33
_atom_site_aniso_U_23
_atom_site_aniso_U_13
_atom_site_aniso_U_12
Ir1 0.02869(12) 0.03226(12) 0.03350(11) 0.00247(13) 0.00281(8) -0.00380(13)
Cl1 0.0311(8) 0.0474(10) 0.0626(10) 0.0025(8) 0.0086(7) 0.0031(7)
N1 0.032(3) 0.036(3) 0.035(3) 0.009(2) 0.005(2) 0.000(2)
N2 0.070(4) 0.064(4) 0.042(3) -0.007(3) 0.008(3) 0.000(3)
C1 0.060(4) 0.052(4) 0.040(4) -0.005(3) -0.002(3) -0.015(3)
C2 0.053(4) 0.062(5) 0.042(4) 0.009(4) 0.012(3) -0.010(4)
C3 0.053(4) 0.049(4) 0.052(4) 0.016(4) 0.021(3) -0.005(3)
C4 0.039(4) 0.032(4) 0.064(4) 0.000(3) 0.017(3) -0.006(3)
C5 0.035(3) 0.026(3) 0.037(3) 0.003(3) 0.001(3) -0.002(3)
C6 0.035(3) 0.035(3) 0.043(3) -0.009(3) 0.002(3) -0.002(3)
C7 0.023(3) 0.037(4) 0.038(3) 0.000(3) 0.006(3) 0.000(3)
C8 0.039(4) 0.048(4) 0.036(3) 0.001(3) -0.002(3) -0.010(3)
C9 0.043(4) 0.062(4) 0.036(3) 0.003(4) 0.004(3) -0.006(4)
C10 0.052(4) 0.075(5) 0.056(4) 0.018(4) -0.002(3) -0.009(4)
C11 0.058(5) 0.120(8) 0.035(4) 0.010(5) 0.002(4) -0.014(5)
C12 0.068(5) 0.114(7) 0.039(4) -0.022(4) 0.016(4) -0.016(5)
C13 0.025(3) 0.040(3) 0.045(3) 0.011(3) 0.001(2) -0.001(3)
C14 0.032(3) 0.036(4) 0.045(3) -0.003(3) 0.007(3) -0.008(3)
C15 0.038(3) 0.042(4) 0.045(4) 0.011(3) 0.006(3) -0.008(3)
C16 0.031(3) 0.031(4) 0.059(4) -0.005(3) 0.010(3) -0.010(3)
C17 0.021(3) 0.044(4) 0.038(3) 0.005(3) -0.001(3) -0.007(3)
C18 0.044(4) 0.049(4) 0.066(4) 0.011(3) 0.002(3) 0.000(3)
C19 0.035(4) 0.071(5) 0.061(4) -0.007(4) 0.019(3) -0.012(3)
C20 0.051(4) 0.067(5) 0.064(4) 0.021(4) -0.004(3) -0.021(3)
C21 0.062(4) 0.027(4) 0.082(5) -0.002(3) 0.004(4) 0.004(3)
C22 0.045(4) 0.067(5) 0.054(4) -0.010(3) -0.003(3) -0.013(3)

loop_
_atom_type_symbol
_atom_type_description
_atom_type_scat_dispersion_real
_atom_type_scat_dispersion_imag
_atom_type_scat_source
C C 0.0033 0.0016 'International Tables Vol C Tables 4.2.6.8 and 6.1.1.4'
H H 0.0000 0.0000 'International Tables Vol C Tables 4.2.6.8 and 6.1.1.4'
N N 0.0061 0.0033 'International Tables Vol C Tables 4.2.6.8 and 6.1.1.4'
Cl Cl 0.1484 0.1585 'International Tables Vol C Tables 4.2.6.8 and 6.1.1.4'
Ir Ir -1.4442 7.9887 'International Tables Vol C Tables 4.2.6.8 and 6.1.1.4'

loop_
_geom_angle_atom_site_label_1
_geom_angle_atom_site_label_2
_geom_angle_atom_site_label_3
_geom_angle
C7 Ir1 N1 77.18(19)
C7 Ir1 C13 120.6(2)
N1 Ir1 C13 101.21(18)
C7 Ir1 C14 99.0(2)
N1 Ir1 C14 130.90(18)
C13 Ir1 C14 38.69(17)
C7 Ir1 C15 112.2(2)
N1 Ir1 C15 165.65(18)
C13 Ir1 C15 64.8(2)
C14 Ir1 C15 39.18(19)
C7 Ir1 C16 148.3(2)
N1 Ir1 C16 134.49(19)
C13 Ir1 C16 62.4(2)
C14 Ir1 C16 62.88(19)
C15 Ir1 C16 37.36(17)
C7 Ir1 C17 158.4(2)
N1 Ir1 C17 104.83(18)
C13 Ir1 C17 37.87(19)
C14 Ir1 C17 63.0(2)
C15 Ir1 C17 62.36(19)
C16 Ir1 C17 35.66(17)
C7 Ir1 Cl1 88.55(14)
N1 Ir1 Cl1 86.60(12)
C13 Ir1 Cl1 150.79(17)
C14 Ir1 Cl1 142.50(15)
C15 Ir1 Cl1 104.06(15)
C16 Ir1 Cl1 92.03(14)
C17 Ir1 Cl1 112.95(15)
C1 N1 C5 118.5(5)
C1 N1 Ir1 126.2(4)
C5 N1 Ir1 115.2(3)
C8 N2 C12 115.0(6)
N1 C1 C2 123.8(6)
C1 C2 C3 119.0(6)
C4 C3 C2 118.9(6)
C3 C4 C5 120.4(5)
N1 C5 C4 119.4(5)
N1 C5 C6 113.8(5)
C4 C5 C6 126.7(5)
C7 C6 C5 116.6(5)
C6 C7 C8 118.5(5)
C6 C7 Ir1 117.1(4)
C8 C7 Ir1 124.4(4)
N2 C8 C9 123.6(5)
N2 C8 C7 116.8(5)
C9 C8 C7 119.6(5)
C10 C9 C8 118.7(6)
C9 C10 C11 118.8(7)
C12 C11 C10 118.1(7)
N2 C12 C11 125.8(7)
C14 C13 C17 107.9(5)
C14 C13 C18 126.1(5)
C17 C13 C18 125.4(5)
C14 C13 Ir1 71.0(3)
C17 C13 Ir1 75.6(3)
C18 C13 Ir1 126.1(4)
C13 C14 C15 107.0(5)
C13 C14 C19 127.0(5)
C15 C14 C19 125.8(5)
C13 C14 Ir1 70.3(3)
C15 C14 Ir1 70.6(3)
C19 C14 Ir1 127.9(4)
C16 C15 C14 107.0(5)
C16 C15 C20 125.5(5)
C14 C15 C20 126.6(5)
C16 C15 Ir1 74.9(3)
C14 C15 Ir1 70.3(3)
C20 C15 Ir1 128.6(4)
C17 C16 C15 110.0(5)
C17 C16 C21 126.7(5)
C15 C16 C21 123.3(5)
C17 C16 Ir1 72.7(3)
C15 C16 Ir1 67.7(3)
C21 C16 Ir1 126.8(4)
C16 C17 C13 107.8(5)
C16 C17 C22 126.1(5)
C13 C17 C22 126.0(5)
C16 C17 Ir1 71.6(3)
C13 C17 Ir1 66.5(3)
C22 C17 Ir1 130.3(4)

loop_
_geom_bond_atom_site_label_1
_geom_bond_atom_site_label_2
_geom_bond_distance
Ir1 C7 2.034(5)
Ir1 N1 2.084(4)
Ir1 C13 2.143(5)
Ir1 C14 2.152(5)
Ir1 C15 2.156(5)
Ir1 C16 2.251(5)
Ir1 C17 2.264(5)
Ir1 Cl1 2.3939(15)
N1 C1 1.339(6)
N1 C5 1.366(6)
N2 C8 1.341(7)
N2 C12 1.345(7)
C1 C2 1.350(7)
C2 C3 1.378(7)
C3 C4 1.370(7)
C4 C5 1.400(7)
C5 C6 1.423(6)
C6 C7 1.323(6)
C7 C8 1.485(7)
C8 C9 1.385(7)
C9 C10 1.372(7)
C10 C11 1.381(9)
C11 C12 1.346(9)
C13 C14 1.423(7)
C13 C17 1.435(7)
C13 C18 1.500(7)
C14 C15 1.444(7)
C14 C19 1.494(7)
C15 C16 1.414(7)
C15 C20 1.502(6)
C16 C17 1.382(7)
C16 C21 1.491(7)
C17 C22 1.500(7)
